data_1534412
loop_
_publ_author_name
'Rundqvist, S.'

_publ_section_title
;
 The crystal structure of Nb7 P4
;
_journal_name_full 'Acta Chemica Scandinavica (1-27,1973-42,1988)'
_journal_page_first 2427
_journal_page_last 2434
_journal_volume 20
_journal_year 1966
_chemical_formula_sum 'Nb7 P4'
_space_group_IT_number 12
_symmetry_space_group_name_Hall '-C 2y'
_symmetry_space_group_name_H-M 'C 1 2/m 1'
_cell_angle_alpha 90
_cell_angle_beta 104.743
_cell_angle_gamma 90
_cell_formula_units_Z 4
_cell_length_a 14.9503
_cell_length_b 3.4398
_cell_length_c 13.8478
_cell_volume 688.692
_citation_journal_id_ASTM ACSAA4
_cod_data_source_file Rundqvist_ACSAA4_1966_565.cif
_cod_data_source_block Nb7P4
_cod_original_cell_volume 688.6919
_cod_database_code 1534412

loop_
_symmetry_equiv_pos_as_xyz
x,y,z
-x,y,-z
-x,-y,-z
x,-y,z
x+1/2,y+1/2,z
-x+1/2,y+1/2,-z
-x+1/2,-y+1/2,-z
x+1/2,-y+1/2,z

loop_
_atom_site_label
_atom_site_type_symbol
_atom_site_fract_x
_atom_site_fract_y
_atom_site_fract_z
_atom_site_occupancy
_atom_site_U_iso_or_equiv
Nb1 Nb 0 0 0 1 0.0
Nb7 Nb 0.00322 0 0.66537 1 0.0
Nb4 Nb 0.1953 0 0.31188 1 0.0
P1 P 0.17403 0 0.11243 1 0.0
Nb8 Nb 0.17502 0 0.54042 1 0.0
Nb5 Nb 0.20981 0 0.8003 1 0.0
P3 P 0.36956 0 0.33571 1 0.0
Nb2 Nb 0 0.5 0.5 1 0.0
Nb3 Nb 0.43126 0 0.82675 1 0.0
P4 P 0.06355 0 0.84915 1 0.0
Nb6 Nb 0.3376 0 0.02775 1 0.0
P2 P 0.3736 0 0.60229 1 0.0
